data_4300838
loop_
_publ_author_name
'John A. Groves'
'Paul A. Wright'
'Philip Lightfoot'

_publ_contact_author 'Philip Lightfoot'
_publ_contact_author_address
;

Dr P. Lightfoot

School of Chemistry

University of St Andrews

St Andrews

Fife KY16 9ST

UK

;
_publ_contact_author_email pl@st-and.ac.uk
_publ_section_title
;

Two Closely Related Lanthanum Phosphonate Frameworks Formed by

Anion-Directed Linking of Inorganic Chains

;
_journal_name_full 'Inorganic Chemistry'
_journal_page_first 1736
_journal_page_last 1739
_journal_paper_doi 10.1021/ic048456v
_journal_volume 44
_journal_year 2005
_chemical_formula_sum 'C9 H21 Cl0.5 La N3 O9 P3'
_chemical_formula_weight 564.83
_chemical_name_systematic
;

 ?

;
_space_group_IT_number 9
_symmetry_cell_setting monoclinic
_symmetry_space_group_name_Hall 'C -2yc'
_symmetry_space_group_name_H-M 'C 1 c 1'
_atom_sites_solution_hydrogens geom
_atom_sites_solution_primary direct
_atom_sites_solution_secondary difmap
_audit_creation_method SHELXL-97
_cell_angle_alpha 90.00
_cell_angle_beta 93.71(3)
_cell_angle_gamma 90.00
_cell_formula_units_Z 8
_cell_length_a 6.0394(12)
_cell_length_b 26.524(5)
_cell_length_c 23.431(5)
_cell_measurement_reflns_used 7605
_cell_measurement_temperature 293(2)
_cell_measurement_theta_max 28.06
_cell_measurement_theta_min 1.52
_cell_volume 3745.5(13)
_computing_structure_refinement 'SHELXL-97 (Sheldrick, 1997)'
_diffrn_ambient_temperature 293(2)
_diffrn_measured_fraction_theta_full 0.952
_diffrn_measured_fraction_theta_max 0.952
_diffrn_measurement_device_type 'Bruker SMART'
_diffrn_measurement_method 'phi and omega scans'
_diffrn_radiation_monochromator graphite
_diffrn_radiation_source 'fine-focus sealed tube'
_diffrn_radiation_type MoK\a
_diffrn_radiation_wavelength 0.71073
_diffrn_reflns_av_R_equivalents 0.0726
_diffrn_reflns_av_sigmaI/netI 0.0911
_diffrn_reflns_limit_h_max 5
_diffrn_reflns_limit_h_min -7
_diffrn_reflns_limit_k_max 31
_diffrn_reflns_limit_k_min -31
_diffrn_reflns_limit_l_max 28
_diffrn_reflns_limit_l_min -24
_diffrn_reflns_number 13823
_diffrn_reflns_theta_full 25.36
_diffrn_reflns_theta_max 25.36
_diffrn_reflns_theta_min 2.32
_exptl_absorpt_coefficient_mu 2.656
_exptl_absorpt_correction_T_max 1.0000
_exptl_absorpt_correction_T_min 0.9178
_exptl_absorpt_correction_type multi-scan
_exptl_crystal_colour col
_exptl_crystal_density_diffrn 2.003
_exptl_crystal_density_method 'not measured'
_exptl_crystal_description plate
_exptl_crystal_F_000 2228
_exptl_crystal_size_max 0.10
_exptl_crystal_size_mid 0.03
_exptl_crystal_size_min 0.01
_refine_diff_density_max 4.480
_refine_diff_density_min -2.233
_refine_diff_density_rms 0.344
_refine_ls_abs_structure_details 'Flack H D (1983), Acta Cryst. A39, 876-881'
_refine_ls_abs_structure_Flack 0.22(4)
_refine_ls_extinction_method none
_refine_ls_goodness_of_fit_ref 1.154
_refine_ls_hydrogen_treatment mixed
_refine_ls_matrix_type full
_refine_ls_number_parameters 215
_refine_ls_number_reflns 5185
_refine_ls_number_restraints 2
_refine_ls_restrained_S_all 1.153
_refine_ls_R_factor_all 0.0874
_refine_ls_R_factor_gt 0.0821
_refine_ls_shift/su_max 0.004
_refine_ls_shift/su_mean 0.000
_refine_ls_structure_factor_coef Fsqd
_refine_ls_weighting_details 'calc w=1/[\s^2^(Fo^2^)+(0.0617P)^2^+349.2794P] where P=(Fo^2^+2Fc^2^)/3'
_refine_ls_weighting_scheme calc
_refine_ls_wR_factor_gt 0.2114
_refine_ls_wR_factor_ref 0.2153
_reflns_number_gt 4779
_reflns_number_total 5185
_reflns_threshold_expression >2sigma(I)
_cod_data_source_file ic048456vsi20041104_054522_1.cif
_cod_data_source_block (II)
_cod_depositor_comments
;
The following automatic conversions were performed:
'_symmetry_cell_setting' value 'Monoclinic' changed to 'monoclinic'
according to '/home/saulius/struct/CIF-dictionaries/cif_core.dic'
dictionary named 'cif_core.dic' version 2.4.1 from
2010-06-29.

'_exptl_absorpt_correction_type' value 'multiscan' changed to
'multi-scan' according to
'/home/saulius/struct/CIF-dictionaries/cif_core.dic' dictionary named
'cif_core.dic' version 2.4.1 from 2010-06-29.

Automatic conversion script
Id: cif_fix_enum 1527 2010-12-29 10:47:43Z saulius 
;
_cod_original_cell_volume 3745.4(13)
_cod_original_sg_symbol_H-M 'C c'
_cod_original_formula_sum 'C9 H21 Cl0.50 La N3 O9 P3'
_cod_database_code 4300838

loop_
_symmetry_equiv_pos_as_xyz
'x, y, z'
'x, -y, z+1/2'
'x+1/2, y+1/2, z'
'x+1/2, -y+1/2, z+1/2'

loop_
_atom_site_label
_atom_site_type_symbol
_atom_site_fract_x
_atom_site_fract_y
_atom_site_fract_z
_atom_site_U_iso_or_equiv
_atom_site_adp_type
_atom_site_occupancy
_atom_site_symmetry_multiplicity
_atom_site_calc_flag
_atom_site_refinement_flags
_atom_site_disorder_assembly
_atom_site_disorder_group
La1 La 0.75400(17) 0.80541(4) 0.94478(6) 0.0128(3) Uani 1 1 d . . .
La2 La 1.24680(16) 0.72497(4) 1.05484(5) 0.0089(3) Uani 1 1 d . . .
P1 P 1.3855(10) 0.6011(2) 1.1244(3) 0.0120(11) Uiso 1 1 d . . .
P2 P 1.2608(10) 0.86030(18) 1.0223(2) 0.0081(11) Uiso 1 1 d . . .
P3 P 1.7850(10) 0.76698(18) 1.1070(2) 0.0076(11) Uiso 1 1 d . . .
P4 P 0.7315(9) 0.67240(18) 0.9819(2) 0.0078(11) Uiso 1 1 d . . .
P5 P 1.2157(9) 0.76374(18) 0.8932(2) 0.0080(11) Uiso 1 1 d . . .
P6 P 0.6042(10) 0.9325(2) 0.8843(3) 0.0133(12) Uiso 1 1 d . . .
O1 O 1.260(2) 0.6489(5) 1.1181(6) 0.005(3) Uiso 1 1 d . . .
O2 O 1.418(3) 0.5661(5) 1.0748(6) 0.013(3) Uiso 1 1 d . . .
O3 O 1.274(3) 0.5721(5) 1.1739(6) 0.010(3) Uiso 1 1 d . . .
O4 O 1.036(3) 0.8633(5) 0.9843(6) 0.010(3) Uiso 1 1 d . . .
O5 O 1.271(3) 0.8188(5) 1.0676(6) 0.012(3) Uiso 1 1 d . . .
O6 O 1.473(3) 0.8620(5) 0.9879(6) 0.010(3) Uiso 1 1 d . . .
O7 O 1.576(3) 0.7406(6) 1.1258(7) 0.016(3) Uiso 1 1 d . . .
O8 O 1.994(3) 0.7428(5) 1.1328(6) 0.010(3) Uiso 1 1 d . . .
O9 O 1.783(3) 0.7743(5) 1.0439(6) 0.011(3) Uiso 1 1 d . . .
O10 O 0.959(3) 0.6694(5) 1.0168(7) 0.016(3) Uiso 1 1 d . . .
O11 O 0.537(3) 0.6717(5) 1.0191(6) 0.012(3) Uiso 1 1 d . . .
O12 O 0.720(3) 0.7114(5) 0.9360(7) 0.013(3) Uiso 1 1 d . . .
O13 O 1.419(2) 0.7912(4) 0.8730(5) 0.001(2) Uiso 1 1 d . . .
O14 O 0.996(3) 0.7885(6) 0.8686(7) 0.017(3) Uiso 1 1 d . . .
O15 O 1.212(3) 0.7626(5) 0.9601(6) 0.011(3) Uiso 1 1 d . . .
O16 O 0.700(4) 0.9674(8) 0.8414(9) 0.043(5) Uiso 1 1 d . . .
O17 O 0.577(4) 0.9600(8) 0.9379(10) 0.047(6) Uiso 1 1 d . . .
O18 O 0.723(3) 0.8840(6) 0.8877(7) 0.018(4) Uiso 1 1 d . . .
Cl1 Cl 1.7693(18) 0.9567(4) 1.1746(4) 0.062(2) Uiso 1 1 d . . .
C1 C 1.670(4) 0.6143(7) 1.1517(9) 0.007(4) Uiso 1 1 d . . .
H1A H 1.7297 0.5845 1.1712 0.008 Uiso 1 1 calc R . .
H1B H 1.7593 0.6208 1.1195 0.008 Uiso 1 1 calc R . .
C2 C 1.928(4) 0.6616(7) 1.2209(9) 0.012(4) Uiso 1 1 d . . .
H2A H 1.9560 0.6941 1.2388 0.014 Uiso 1 1 calc R . .
H2B H 2.0329 0.6573 1.1915 0.014 Uiso 1 1 calc R . .
C3 C 1.964(4) 0.6202(7) 1.2654(9) 0.010(4) Uiso 1 1 d . . .
H3A H 1.9459 0.5876 1.2469 0.012 Uiso 1 1 calc R . .
H3B H 2.1140 0.6222 1.2826 0.012 Uiso 1 1 calc R . .
C4 C 1.572(4) 0.6243(8) 1.2852(9) 0.014(5) Uiso 1 1 d . . .
H4A H 1.4700 0.6299 1.3149 0.016 Uiso 1 1 calc R . .
H4B H 1.5386 0.5915 1.2683 0.016 Uiso 1 1 calc R . .
C5 C 1.537(4) 0.6649(7) 1.2395(9) 0.012(4) Uiso 1 1 d . . .
H5A H 1.3864 0.6628 1.2227 0.015 Uiso 1 1 calc R . .
H5B H 1.5557 0.6978 1.2573 0.015 Uiso 1 1 calc R . .
C6 C 1.274(4) 0.9208(7) 1.0625(9) 0.010(4) Uiso 1 1 d . . .
H6A H 1.1420 0.9241 1.0839 0.012 Uiso 1 1 calc R . .
H6B H 1.4019 0.9205 1.0897 0.012 Uiso 1 1 calc R . .
C7 C 1.386(4) 1.0110(7) 1.0539(9) 0.008(4) Uiso 1 1 d . . .
H7A H 1.5327 1.0028 1.0709 0.010 Uiso 1 1 calc R . .
H7B H 1.2934 1.0203 1.0844 0.010 Uiso 1 1 calc R . .
C8 C 1.404(4) 1.0557(8) 1.0125(10) 0.017(5) Uiso 1 1 d . . .
H8A H 1.4679 1.0846 1.0329 0.021 Uiso 1 1 calc R . .
H8B H 1.5006 1.0468 0.9825 0.021 Uiso 1 1 calc R . .
C9 C 1.079(4) 1.0221(8) 0.9550(10) 0.017(5) Uiso 1 1 d . . .
H9A H 0.9310 1.0299 0.9388 0.021 Uiso 1 1 calc R . .
H9B H 1.1698 1.0131 0.9239 0.021 Uiso 1 1 calc R . .
C10 C 1.067(4) 0.9782(8) 0.9954(10) 0.020(5) Uiso 1 1 d . . .
H10A H 0.9675 0.9864 1.0249 0.025 Uiso 1 1 calc R . .
H10B H 1.0072 0.9491 0.9746 0.025 Uiso 1 1 calc R . .
C11 C 1.771(5) 0.8320(9) 1.1308(11) 0.022(5) Uiso 1 1 d . . .
H11A H 1.8988 0.8497 1.1178 0.027 Uiso 1 1 calc R . .
H11B H 1.6401 0.8472 1.1115 0.027 Uiso 1 1 calc R . .
C12 C 1.563(5) 0.8215(11) 1.2146(14) 0.041(7) Uiso 1 1 d . . .
H12A H 1.5575 0.7855 1.2072 0.050 Uiso 1 1 calc R . .
H12B H 1.4360 0.8367 1.1937 0.050 Uiso 1 1 calc R . .
C13 C 1.543(5) 0.8310(11) 1.2826(12) 0.039(7) Uiso 1 1 d . . .
H13A H 1.5467 0.8667 1.2916 0.047 Uiso 1 1 calc R . .
H13B H 1.4084 0.8164 1.2957 0.047 Uiso 1 1 calc R . .
C14 C 1.941(7) 0.8297(15) 1.2929(16) 0.060(10) Uiso 1 1 d . . .
H14A H 2.0675 0.8121 1.3112 0.072 Uiso 1 1 calc R . .
H14B H 1.9451 0.8645 1.3055 0.072 Uiso 1 1 calc R . .
C15 C 1.947(7) 0.8268(14) 1.2276(16) 0.059(10) Uiso 1 1 d . . .
H15A H 2.0709 0.8470 1.2168 0.070 Uiso 1 1 calc R . .
H15B H 1.9790 0.7921 1.2179 0.070 Uiso 1 1 calc R . .
C16 C 0.689(4) 0.6115(7) 0.9438(10) 0.013(5) Uiso 1 1 d . . .
H16A H 0.5524 0.6127 0.9198 0.016 Uiso 1 1 calc R . .
H16B H 0.8106 0.6056 0.9195 0.016 Uiso 1 1 calc R . .
C17 C 1.218(5) 0.6994(9) 0.8704(11) 0.020(5) Uiso 1 1 d . . .
H17A H 1.3423 0.6822 0.8902 0.024 Uiso 1 1 calc R . .
H17B H 1.0830 0.6831 0.8810 0.024 Uiso 1 1 calc R . .
C18 C 0.311(4) 0.9184(8) 0.8541(10) 0.015(5) Uiso 1 1 d . . .
H18A H 0.2195 0.9096 0.8852 0.018 Uiso 1 1 calc R . .
H18B H 0.2484 0.9484 0.8358 0.018 Uiso 1 1 calc R . .
N1 N 1.694(3) 0.6601(6) 1.1938(8) 0.011(4) Uiso 1 1 d . . .
H1 H 1.6766 0.6884 1.1719 0.013 Uiso 1 1 calc R . .
N2 N 1.804(3) 0.6245(6) 1.3109(7) 0.007(4) Uiso 1 1 d . . .
H2 H 1.8289 0.6541 1.3299 0.008 Uiso 1 1 calc R . .
N3 N 1.289(3) 0.9651(6) 1.0228(8) 0.014(4) Uiso 1 1 d . . .
H3 H 1.3795 0.9565 0.9949 0.017 Uiso 1 1 calc R . .
N4 N 0.678(3) 0.5689(6) 0.9866(8) 0.009(4) Uiso 1 1 d . . .
H4 H 0.5896 0.5781 1.0148 0.011 Uiso 1 1 calc R . .
N5 N 1.762(4) 0.8416(8) 1.1934(9) 0.025(5) Uiso 1 1 d . . .
H5 H 1.7523 0.8756 1.1973 0.030 Uiso 1 1 calc R . .
N6 N 1.236(4) 0.6941(7) 0.8073(9) 0.020(4) Uiso 1 1 d . . .
H6 H 1.2353 0.7258 0.7924 0.024 Uiso 1 1 calc R . .

loop_
_atom_site_aniso_label
_atom_site_aniso_U_11
_atom_site_aniso_U_22
_atom_site_aniso_U_33
_atom_site_aniso_U_23
_atom_site_aniso_U_13
_atom_site_aniso_U_12
La1 0.0144(7) 0.0157(6) 0.0079(6) 0.0047(5) -0.0015(5) -0.0032(5)
La2 0.0121(7) 0.0087(5) 0.0058(6) 0.0021(4) 0.0009(5) 0.0004(5)

loop_
_atom_type_symbol
_atom_type_description
_atom_type_scat_dispersion_real
_atom_type_scat_dispersion_imag
_atom_type_scat_source
C C 0.0033 0.0016 'International Tables Vol C Tables 4.2.6.8 and 6.1.1.4'
H H 0.0000 0.0000 'International Tables Vol C Tables 4.2.6.8 and 6.1.1.4'
N N 0.0061 0.0033 'International Tables Vol C Tables 4.2.6.8 and 6.1.1.4'
O O 0.0106 0.0060 'International Tables Vol C Tables 4.2.6.8 and 6.1.1.4'
P P 0.1023 0.0942 'International Tables Vol C Tables 4.2.6.8 and 6.1.1.4'
La La -0.2871 2.4523 'International Tables Vol C Tables 4.2.6.8 and 6.1.1.4'
Cl Cl 0.1484 0.1585 'International Tables Vol C Tables 4.2.6.8 and 6.1.1.4'

loop_
_geom_angle_atom_site_label_1
_geom_angle_atom_site_label_2
_geom_angle_atom_site_label_3
_geom_angle
_geom_angle_site_symmetry_1
_geom_angle_site_symmetry_3
_geom_angle_publ_flag
O14 La1 O4 87.6(5) . . ?
O14 La1 O9 128.6(5) . 1_455 ?
O4 La1 O9 81.2(5) . 1_455 ?
O14 La1 O18 77.7(5) . . ?
O4 La1 O18 72.6(5) . . ?
O9 La1 O18 142.2(5) 1_455 . ?
O14 La1 O12 78.7(5) . . ?
O4 La1 O12 135.3(5) . . ?
O9 La1 O12 75.2(5) 1_455 . ?
O18 La1 O12 142.1(5) . . ?
O14 La1 O6 149.2(5) . 1_455 ?
O4 La1 O6 86.7(5) . 1_455 ?
O9 La1 O6 80.2(5) 1_455 1_455 ?
O18 La1 O6 71.7(5) . 1_455 ?
O12 La1 O6 124.8(5) . 1_455 ?
O14 La1 O13 88.7(5) . 1_455 ?
O4 La1 O13 147.5(4) . 1_455 ?
O9 La1 O13 125.0(5) 1_455 1_455 ?
O18 La1 O13 75.0(5) . 1_455 ?
O12 La1 O13 75.2(5) . 1_455 ?
O6 La1 O13 80.2(4) 1_455 1_455 ?
O14 La1 O15 54.6(5) . . ?
O4 La1 O15 64.8(4) . . ?
O9 La1 O15 75.5(4) 1_455 . ?
O18 La1 O15 115.0(5) . . ?
O12 La1 O15 72.7(5) . . ?
O6 La1 O15 144.8(4) 1_455 . ?
O13 La1 O15 134.8(4) 1_455 . ?
O14 La1 P5 26.3(4) . . ?
O4 La1 P5 76.4(4) . . ?
O9 La1 P5 102.9(4) 1_455 . ?
O18 La1 P5 96.9(4) . . ?
O12 La1 P5 72.7(4) . . ?
O6 La1 P5 162.0(3) 1_455 . ?
O13 La1 P5 111.0(3) 1_455 . ?
O15 La1 P5 28.4(3) . . ?
O10 La2 O15 84.0(5) . . ?
O10 La2 O11 92.1(5) . 1_655 ?
O15 La2 O11 86.9(5) . 1_655 ?
O10 La2 O1 73.8(5) . . ?
O15 La2 O1 150.5(5) . . ?
O11 La2 O1 75.0(5) 1_655 . ?
O10 La2 O8 85.7(5) . 1_455 ?
O15 La2 O8 124.7(5) . 1_455 ?
O11 La2 O8 147.8(5) 1_655 1_455 ?
O1 La2 O8 73.5(4) . 1_455 ?
O10 La2 O5 133.3(5) . . ?
O15 La2 O5 72.7(5) . . ?
O11 La2 O5 125.3(5) 1_655 . ?
O1 La2 O5 136.8(5) . . ?
O8 La2 O5 76.1(5) 1_455 . ?
O10 La2 O7 149.1(5) . . ?
O15 La2 O7 123.2(5) . . ?
O11 La2 O7 76.7(5) 1_655 . ?
O1 La2 O7 75.5(5) . . ?
O8 La2 O7 88.9(5) 1_455 . ?
O5 La2 O7 74.0(5) . . ?
O10 La2 P3 74.7(4) . 1_455 ?
O15 La2 P3 100.0(4) . 1_455 ?
O11 La2 P3 164.2(4) 1_655 1_455 ?
O1 La2 P3 92.8(3) . 1_455 ?
O8 La2 P3 25.5(4) 1_455 1_455 ?
O5 La2 P3 70.5(4) . 1_455 ?
O7 La2 P3 110.2(4) . 1_455 ?
O1 P1 O2 122.8(9) . . ?
O1 P1 O3 104.6(8) . . ?
O2 P1 O3 110.4(8) . . ?
O1 P1 C1 109.4(9) . . ?
O2 P1 C1 102.8(9) . . ?
O3 P1 C1 105.8(9) . . ?
O5 P2 O6 112.5(9) . . ?
O5 P2 O4 114.9(9) . . ?
O6 P2 O4 114.5(8) . . ?
O5 P2 C6 105.8(9) . . ?
O6 P2 C6 103.2(9) . . ?
O4 P2 C6 104.4(9) . . ?
O9 P3 O8 114.0(9) . . ?
O9 P3 O7 113.0(10) . . ?
O8 P3 O7 111.9(9) . . ?
O9 P3 C11 100.5(10) . . ?
O8 P3 C11 109.7(11) . . ?
O7 P3 C11 106.8(11) . . ?
O9 P3 La2 68.3(6) . 1_655 ?
O8 P3 La2 45.7(6) . 1_655 ?
O7 P3 La2 133.0(6) . 1_655 ?
C11 P3 La2 119.4(9) . 1_655 ?
O12 P4 O11 115.1(9) . . ?
O12 P4 O10 114.4(9) . . ?
O11 P4 O10 113.0(9) . . ?
O12 P4 C16 105.0(10) . . ?
O11 P4 C16 100.3(9) . . ?
O10 P4 C16 107.4(9) . . ?
O13 P5 O14 111.6(8) . . ?
O13 P5 O15 112.4(8) . . ?
O14 P5 O15 108.2(9) . . ?
O13 P5 C17 109.8(10) . . ?
O14 P5 C17 108.3(11) . . ?
O15 P5 C17 106.3(10) . . ?
O13 P5 La1 132.0(5) . . ?
O14 P5 La1 43.5(6) . . ?
O15 P5 La1 64.8(6) . . ?
C17 P5 La1 116.9(9) . . ?
O18 P6 O17 118.0(12) . . ?
O18 P6 O16 111.5(11) . . ?
O17 P6 O16 109.4(12) . . ?
O18 P6 C18 106.6(10) . . ?
O17 P6 C18 105.2(12) . . ?
O16 P6 C18 105.1(12) . . ?
P1 O1 La2 138.3(8) . . ?
P2 O4 La1 137.7(8) . . ?
P2 O5 La2 129.3(8) . . ?
P2 O6 La1 141.9(8) . 1_655 ?
P3 O7 La2 120.7(9) . . ?
P3 O8 La2 108.8(7) . 1_655 ?
P3 O9 La1 167.4(8) . 1_655 ?
P4 O10 La2 139.2(9) . . ?
P4 O11 La2 142.6(8) . 1_455 ?
P4 O12 La1 129.1(9) . . ?
P5 O13 La1 118.7(7) . 1_655 ?
P5 O14 La1 110.2(8) . . ?
P5 O15 La2 156.1(8) . . ?
P5 O15 La1 86.8(6) . . ?
La2 O15 La1 106.9(5) . . ?
P6 O18 La1 141.7(10) . . ?
N1 C1 P1 114.5(14) . . ?
N1 C2 C3 110.8(17) . . ?
N2 C3 C2 111.5(16) . . ?
N2 C4 C5 111.3(18) . . ?
N1 C5 C4 112.6(17) . . ?
N3 C6 P2 111.3(15) . . ?
N3 C7 C8 110.9(17) . . ?
N4 C8 C7 109.7(18) 3 . ?
C10 C9 N4 110.6(19) . 3 ?
N3 C10 C9 112(2) . . ?
N5 C11 P3 117.9(17) . . ?
N5 C12 C13 113(3) . . ?
N6 C13 C12 102(2) 4_565 . ?
N6 C14 C15 106(3) 4_565 . ?
N5 C15 C14 120(3) . . ?
N4 C16 P4 110.0(15) . . ?
N6 C17 P5 112.8(16) . . ?
N2 C18 P6 112.3(15) 4_364 . ?
C5 N1 C2 108.5(16) . . ?
C5 N1 C1 119.1(16) . . ?
C2 N1 C1 109.1(15) . . ?
C3 N2 C4 110.3(16) . . ?
C3 N2 C18 115.4(16) . 4_665 ?
C4 N2 C18 104.5(16) . 4_665 ?
C10 N3 C6 111.1(18) . . ?
C10 N3 C7 109.3(16) . . ?
C6 N3 C7 111.6(17) . . ?
C8 N4 C16 111.4(17) 3_445 . ?
C8 N4 C9 108.8(16) 3_445 3_445 ?
C16 N4 C9 108.3(16) . 3_445 ?
C15 N5 C12 111(3) . . ?
C15 N5 C11 116(2) . . ?
C12 N5 C11 111(2) . . ?
C13 N6 C14 113(2) 4_464 4_464 ?
C13 N6 C17 110(2) 4_464 . ?
C14 N6 C17 113(2) 4_464 . ?

loop_
_geom_bond_atom_site_label_1
_geom_bond_atom_site_label_2
_geom_bond_distance
_geom_bond_site_symmetry_2
_geom_bond_publ_flag
La1 O14 2.422(16) . ?
La1 O4 2.429(15) . ?
La1 O9 2.460(14) 1_455 ?
La1 O18 2.477(16) . ?
La1 O12 2.511(14) . ?
La1 O6 2.522(15) 1_455 ?
La1 O13 2.573(14) 1_455 ?
La1 O15 2.991(15) . ?
La1 P5 3.300(6) . ?
La2 O10 2.407(16) . ?
La2 O15 2.430(14) . ?
La2 O11 2.440(15) 1_655 ?
La2 O1 2.502(13) . ?
La2 O8 2.502(15) 1_455 ?
La2 O5 2.508(14) . ?
La2 O7 2.541(17) . ?
La2 P3 3.310(6) 1_455 ?
P1 O1 1.481(14) . ?
P1 O2 1.509(15) . ?
P1 O3 1.577(15) . ?
P1 C1 1.83(2) . ?
P2 O5 1.528(15) . ?
P2 O6 1.561(16) . ?
P2 O4 1.579(17) . ?
P2 C6 1.86(2) . ?
P3 O9 1.491(15) . ?
P3 O8 1.506(16) . ?
P3 O7 1.534(17) . ?
P3 C11 1.82(2) . ?
P3 La2 3.310(6) 1_655 ?
P4 O12 1.490(15) . ?
P4 O11 1.509(16) . ?
P4 O10 1.553(18) . ?
P4 C16 1.86(2) . ?
P5 O13 1.529(14) . ?
P5 O14 1.557(17) . ?
P5 O15 1.570(16) . ?
P5 C17 1.79(2) . ?
P6 O18 1.471(16) . ?
P6 O17 1.47(2) . ?
P6 O16 1.51(2) . ?
P6 C18 1.90(3) . ?
O6 La1 2.522(14) 1_655 ?
O8 La2 2.502(15) 1_655 ?
O9 La1 2.460(14) 1_655 ?
O11 La2 2.440(15) 1_455 ?
O13 La1 2.573(13) 1_655 ?
C1 N1 1.57(2) . ?
C2 N1 1.52(3) . ?
C2 C3 1.52(3) . ?
C3 N2 1.49(3) . ?
C4 N2 1.49(3) . ?
C4 C5 1.52(3) . ?
C5 N1 1.48(3) . ?
C6 N3 1.51(3) . ?
C7 N3 1.52(3) . ?
C7 C8 1.54(3) . ?
C8 N4 1.50(3) 3 ?
C9 C10 1.50(3) . ?
C9 N4 1.55(3) 3 ?
C10 N3 1.49(3) . ?
C11 N5 1.49(3) . ?
C12 N5 1.43(4) . ?
C12 C13 1.63(4) . ?
C13 N6 1.43(4) 4_565 ?
C14 N6 1.45(4) 4_565 ?
C14 C15 1.54(5) . ?
C15 N5 1.39(4) . ?
C16 N4 1.51(3) . ?
C17 N6 1.50(3) . ?
C18 N2 1.52(3) 4_364 ?
N2 C18 1.52(3) 4_665 ?
N4 C8 1.50(3) 3_445 ?
N4 C9 1.55(3) 3_445 ?
N6 C13 1.43(4) 4_464 ?
N6 C14 1.45(4) 4_464 ?
